data_7706649
loop_
_publ_author_name
'Zhang, Xiao-Yu'
'Zhao, Shu-Man'
'Li, Ran'
'Xu, Zou-Hong'
'Wang, Min-Yan'
'Jiang, Yu-Fei'
'Chen, Kai'
'Zhao, Yue'
'Sun, Wei-Yin'

_publ_section_title
;
 A single-crystal to single-crystal transition from a 7-fold
 interpenetrated coordination polymer to a non-interpenetrated one by
 photochemical [2 + 2] polymerization and their sensing properties.
;
_journal_issue 12
_journal_name_full 'Dalton transactions (Cambridge, England : 2003)'
_journal_page_first 4408
_journal_page_last 4414
_journal_paper_doi 10.1039/d0dt04428h
_journal_volume 50
_journal_year 2021
_chemical_formula_moiety 'C34 H24 N2 O6 S Zn'
_chemical_formula_sum 'C34 H24 N2 O6 S Zn'
_chemical_formula_weight 653.98
_space_group_crystal_system orthorhombic
_space_group_IT_number 19
_space_group_name_Hall 'P 2ac 2ab'
_space_group_name_H-M_alt 'P 21 21 21'
_atom_sites_solution_hydrogens geom
_audit_block_doi 10.5517/ccdc.csd.cc26w4cm
_audit_creation_date 2020-12-09
_audit_creation_method
;
Olex2 1.3
(compiled 2020.11.12 svn.r5f609507 for OlexSys, GUI svn.r6226)
;
_audit_update_record
;
2020-12-22 deposited with the CCDC.	2021-02-16 downloaded from the CCDC.
;
_cell_angle_alpha 90
_cell_angle_beta 90
_cell_angle_gamma 90
_cell_formula_units_Z 4
_cell_length_a 6.7042(5)
_cell_length_b 18.5722(13)
_cell_length_c 23.3487(16)
_cell_measurement_reflns_used 9924
_cell_measurement_temperature 189.98
_cell_measurement_theta_max 53.977
_cell_measurement_theta_min 2.645
_cell_volume 2907.2(4)
_computing_cell_refinement 'SAINT v8.37A (Bruker, 2015)'
_computing_data_reduction 'SAINT v8.37A (Bruker, 2015)'
_computing_molecular_graphics 'Olex2 1.3 (Dolomanov et al., 2009)'
_computing_publication_material 'Olex2 1.3 (Dolomanov et al., 2009)'
_computing_structure_refinement 'SHELXL 2018/3 (Sheldrick, 2015)'
_computing_structure_solution 'SHELXT 2014/5 (Sheldrick, 2014)'
_diffrn_ambient_temperature 189.98
_diffrn_measured_fraction_theta_full 1.000
_diffrn_measured_fraction_theta_max 0.996
_diffrn_measurement_device_type 'Bruker D8 VENTURE'
_diffrn_measurement_method '\f and \w scans'
_diffrn_radiation_type GaK\a
_diffrn_radiation_wavelength 1.34139
_diffrn_reflns_av_R_equivalents 0.0477
_diffrn_reflns_av_unetI/netI 0.0353
_diffrn_reflns_Laue_measured_fraction_full 1.000
_diffrn_reflns_Laue_measured_fraction_max 0.996
_diffrn_reflns_limit_h_max 8
_diffrn_reflns_limit_h_min -7
_diffrn_reflns_limit_k_max 22
_diffrn_reflns_limit_k_min -22
_diffrn_reflns_limit_l_max 28
_diffrn_reflns_limit_l_min -28
_diffrn_reflns_number 25782
_diffrn_reflns_point_group_measured_fraction_full 0.999
_diffrn_reflns_point_group_measured_fraction_max 0.994
_diffrn_reflns_theta_full 53.594
_diffrn_reflns_theta_max 54.068
_diffrn_reflns_theta_min 2.645
_diffrn_source_current 2.86
_diffrn_source_power 0.1993706
_diffrn_source_voltage 69.71
_diffrn_standards_number 0
_exptl_absorpt_coefficient_mu 1.489
_exptl_absorpt_correction_T_max 0.7506
_exptl_absorpt_correction_T_min 0.6492
_exptl_absorpt_correction_type multi-scan
_exptl_absorpt_process_details
;
SADABS-2016/2 (Bruker,2016/2) was used for absorption correction.
wR2(int) was 0.1641 before and 0.0687 after correction.
The Ratio of minimum to maximum transmission is 0.8649.
The \l/2 correction factor is Not present.
;
_exptl_crystal_density_diffrn 1.494
_exptl_crystal_description block
_exptl_crystal_F_000 1344
_exptl_crystal_size_max 0.12
_exptl_crystal_size_mid 0.1
_exptl_crystal_size_min 0.1
_refine_diff_density_max 0.173
_refine_diff_density_min -0.259
_refine_diff_density_rms 0.038
_refine_ls_abs_structure_details
;
 Flack x determined using 2031 quotients [(I+)-(I-)]/[(I+)+(I-)]
 (Parsons, Flack and Wagner, Acta Cryst. B69 (2013) 249-259).
;
_refine_ls_abs_structure_Flack -0.016(9)
_refine_ls_extinction_method none
_refine_ls_goodness_of_fit_ref 1.038
_refine_ls_hydrogen_treatment constr
_refine_ls_matrix_type full
_refine_ls_number_parameters 397
_refine_ls_number_reflns 5321
_refine_ls_number_restraints 0
_refine_ls_restrained_S_all 1.038
_refine_ls_R_factor_all 0.0271
_refine_ls_R_factor_gt 0.0243
_refine_ls_shift/su_max 0.001
_refine_ls_shift/su_mean 0.000
_refine_ls_structure_factor_coef Fsqd
_refine_ls_weighting_details 'w=1/[\s^2^(Fo^2^)+(0.0298P)^2^+0.3361P] where P=(Fo^2^+2Fc^2^)/3'
_refine_ls_weighting_scheme calc
_refine_ls_wR_factor_gt 0.0601
_refine_ls_wR_factor_ref 0.0615
_reflns_Friedel_coverage 0.740
_reflns_Friedel_fraction_full 0.999
_reflns_Friedel_fraction_max 0.992
_reflns_number_gt 5015
_reflns_number_total 5321
_reflns_threshold_expression 'I > 2\s(I)'
_cod_data_source_file d0dt04428h2.cif
_cod_data_source_block 20191129lr_9_2_0m_a
_cod_depositor_comments 'Adding full bibliography for 7706649--7706650.cif.'
_cod_database_code 7706649
_shelx_shelxl_version_number 2018/3
_shelx_space_group_comment
;
The symmetry employed for this shelxl refinement is uniquely defined
by the following loop, which should always be used as a source of
symmetry information in preference to the above space-group names.
They are only intended as comments.
;
_shelx_estimated_absorpt_t_max 0.865
_shelx_estimated_absorpt_t_min 0.842
_olex2_refinement_description
;
1. Fixed Uiso
 At 1.2 times of:
  All C(H) groups
2.a Aromatic/amide H refined with riding coordinates:
 C31(H31), C19(H19), C15(H15), C12(H12), C34(H34), C16(H16), C27(H27), C3(H3),
 C32(H32), C7(H7), C28(H28), C21(H21), C24(H24), C6(H6), C29(H29), C22(H22),
 C33(H33), C17(H17), C20(H20), C4(H4), C10(H10), C13(H13), C25(H25), C9(H9)
;
_olex2_submission_special_instructions 'No special instructions were received'

loop_
_space_group_symop_operation_xyz
'x, y, z'
'-x+1/2, -y, z+1/2'
'-x, y+1/2, -z+1/2'
'x+1/2, -y+1/2, -z'

loop_
_atom_site_label
_atom_site_type_symbol
_atom_site_fract_x
_atom_site_fract_y
_atom_site_fract_z
_atom_site_U_iso_or_equiv
_atom_site_adp_type
_atom_site_occupancy
_atom_site_site_symmetry_order
_atom_site_calc_flag
_atom_site_refinement_flags_posn
_atom_site_refinement_flags_adp
_atom_site_refinement_flags_occupancy
_atom_site_disorder_assembly
_atom_site_disorder_group
Zn1 Zn 0.54636(6) 0.45076(2) 0.39203(2) 0.02477(11) Uani 1 1 d . . . . .
S1 S 1.45725(12) 0.67724(3) 0.56866(3) 0.03263(16) Uani 1 1 d . . . . .
O1 O 1.7736(3) 0.56785(10) 0.82687(8) 0.0350(5) Uani 1 1 d . . . . .
O6 O 0.7196(3) 0.49070(10) 0.45009(8) 0.0361(5) Uani 1 1 d . . . . .
O2 O 2.0640(3) 0.57817(10) 0.78124(8) 0.0373(5) Uani 1 1 d . . . . .
O4 O 1.6101(3) 0.68905(11) 0.52647(9) 0.0432(5) Uani 1 1 d . . . . .
N1 N 0.4160(3) 0.35590(11) 0.41211(9) 0.0271(5) Uani 1 1 d . . . . .
O5 O 0.9203(3) 0.39795(10) 0.46722(10) 0.0439(5) Uani 1 1 d . . . . .
N2 N -1.3817(3) 0.04099(11) 0.12279(9) 0.0268(5) Uani 1 1 d . . . . .
O3 O 1.3407(4) 0.73743(11) 0.58753(10) 0.0477(6) Uani 1 1 d . . . . .
C31 C -1.2122(4) 0.04359(15) 0.15376(11) 0.0291(6) Uani 1 1 d . . . . .
H31 H -1.152598 -0.000635 0.164979 0.035 Uiso 1 1 calc R U . . .
C14 C 0.8798(4) 0.46238(14) 0.46866(11) 0.0278(6) Uani 1 1 d . . . . .
C30 C -1.1193(4) 0.10739(14) 0.17026(11) 0.0270(6) Uani 1 1 d . . . . .
C26 C -0.6535(4) 0.16414(15) 0.25662(12) 0.0310(6) Uani 1 1 d . . . . .
C19 C 0.2417(4) 0.33608(14) 0.38979(12) 0.0293(6) Uani 1 1 d . . . . .
H19 H 0.166817 0.371323 0.369611 0.035 Uiso 1 1 calc R U . . .
C11 C 1.0269(4) 0.51461(13) 0.49418(10) 0.0247(5) Uani 1 1 d . . . . .
C15 C 0.5202(4) 0.30617(14) 0.44214(11) 0.0312(6) Uani 1 1 d . . . . .
H15 H 0.644873 0.319259 0.458422 0.037 Uiso 1 1 calc R U . . .
C12 C 0.9998(4) 0.58840(14) 0.48717(11) 0.0294(6) Uani 1 1 d . . . . .
H12 H 0.889354 0.605597 0.465648 0.035 Uiso 1 1 calc R U . . .
C1 C 1.8794(5) 0.57891(14) 0.78205(12) 0.0303(6) Uani 1 1 d . . . . .
C34 C -1.4631(4) 0.10380(13) 0.10683(12) 0.0316(6) Uani 1 1 d . . . . .
H34 H -1.580720 0.103020 0.084149 0.038 Uiso 1 1 calc R U . . .
C16 C 0.4500(5) 0.23690(14) 0.44975(11) 0.0347(6) Uani 1 1 d . . . . .
H16 H 0.524193 0.203343 0.471863 0.042 Uiso 1 1 calc R U . . .
C18 C 0.1619(4) 0.26686(14) 0.39412(12) 0.0281(6) Uani 1 1 d . . . . .
C27 C -0.5766(5) 0.23206(14) 0.27005(13) 0.0379(7) Uani 1 1 d . . . . .
H27 H -0.646301 0.273811 0.257721 0.046 Uiso 1 1 calc R U . . .
C23 C -0.2963(4) 0.18098(14) 0.32003(12) 0.0295(6) Uani 1 1 d . . . . .
C2 C 1.7671(4) 0.59568(13) 0.72806(11) 0.0281(6) Uani 1 1 d . . . . .
C8 C 1.2912(4) 0.61146(14) 0.54195(11) 0.0269(6) Uani 1 1 d . . . . .
C3 C 1.8684(4) 0.59939(15) 0.67690(12) 0.0350(6) Uani 1 1 d . . . . .
H3 H 2.006009 0.587266 0.675629 0.042 Uiso 1 1 calc R U . . .
C32 C -1.2128(5) 0.17124(15) 0.15417(13) 0.0349(7) Uani 1 1 d . . . . .
H32 H -1.158095 0.216209 0.165567 0.042 Uiso 1 1 calc R U . . .
C7 C 1.5626(5) 0.61101(14) 0.72952(12) 0.0339(6) Uani 1 1 d . . . . .
H7 H 1.490504 0.606053 0.764328 0.041 Uiso 1 1 calc R U . . .
C28 C -0.8382(4) 0.16094(15) 0.22344(12) 0.0346(7) Uani 1 1 d . . . . .
H28 H -0.896390 0.206216 0.214550 0.041 Uiso 1 1 calc R U . . .
C21 C -0.1086(4) 0.18981(15) 0.35174(12) 0.0319(6) Uani 1 1 d . . . . .
H21 H -0.039950 0.147487 0.363301 0.038 Uiso 1 1 calc R U . . .
C24 C -0.3729(5) 0.11303(16) 0.30720(14) 0.0410(8) Uani 1 1 d . . . . .
H24 H -0.303247 0.071349 0.319709 0.049 Uiso 1 1 calc R U . . .
C6 C 1.4654(5) 0.63333(14) 0.68040(12) 0.0345(6) Uani 1 1 d . . . . .
H6 H 1.327300 0.644729 0.681339 0.041 Uiso 1 1 calc R U . . .
C29 C -0.9359(5) 0.10411(14) 0.20399(12) 0.0330(6) Uani 1 1 d . . . . .
H29 H -0.883071 0.057872 0.212546 0.040 Uiso 1 1 calc R U . . .
C22 C -0.4034(5) 0.23998(15) 0.30050(13) 0.0363(7) Uani 1 1 d . . . . .
H22 H -0.355433 0.287057 0.308449 0.044 Uiso 1 1 calc R U . . .
C33 C -1.3833(5) 0.16930(15) 0.12194(12) 0.0379(7) Uani 1 1 d . . . . .
H33 H -1.445834 0.212737 0.110151 0.045 Uiso 1 1 calc R U . . .
C17 C 0.2712(4) 0.21663(15) 0.42502(12) 0.0321(6) Uani 1 1 d . . . . .
H17 H 0.223525 0.168734 0.429132 0.038 Uiso 1 1 calc R U . . .
C20 C -0.0279(4) 0.25321(15) 0.36541(12) 0.0328(6) Uani 1 1 d . . . . .
H20 H -0.103188 0.294588 0.355188 0.039 Uiso 1 1 calc R U . . .
C5 C 1.5722(4) 0.63885(13) 0.62982(11) 0.0291(6) Uani 1 1 d . . . . .
C4 C 1.7718(4) 0.62062(16) 0.62718(12) 0.0349(6) Uani 1 1 d . . . . .
H4 H 1.841774 0.622613 0.591835 0.042 Uiso 1 1 calc R U . . .
C10 C 1.1917(5) 0.49008(15) 0.52403(14) 0.0412(8) Uani 1 1 d . . . . .
H10 H 1.212851 0.439772 0.528191 0.049 Uiso 1 1 calc R U . . .
C13 C 1.1312(4) 0.63666(14) 0.51111(12) 0.0319(6) Uani 1 1 d . . . . .
H13 H 1.111475 0.686965 0.506358 0.038 Uiso 1 1 calc R U . . .
C25 C -0.5485(5) 0.10513(14) 0.27658(13) 0.0407(7) Uani 1 1 d . . . . .
H25 H -0.598016 0.058122 0.269112 0.049 Uiso 1 1 calc R U . . .
C9 C 1.3261(5) 0.53807(15) 0.54791(14) 0.0427(8) Uani 1 1 d . . . . .
H9 H 1.440037 0.521138 0.568008 0.051 Uiso 1 1 calc R U . . .

loop_
_atom_site_aniso_label
_atom_site_aniso_U_11
_atom_site_aniso_U_22
_atom_site_aniso_U_33
_atom_site_aniso_U_23
_atom_site_aniso_U_13
_atom_site_aniso_U_12
Zn1 0.02453(19) 0.01988(17) 0.02991(18) 0.00096(15) -0.00666(16) -0.00073(16)
S1 0.0362(4) 0.0223(3) 0.0394(3) 0.0012(3) -0.0109(3) -0.0054(3)
O1 0.0405(11) 0.0308(11) 0.0338(10) 0.0012(8) -0.0012(9) -0.0036(9)
O6 0.0326(11) 0.0307(10) 0.0449(11) -0.0068(9) -0.0185(9) 0.0041(9)
O2 0.0354(13) 0.0359(10) 0.0407(11) 0.0003(9) -0.0066(9) 0.0023(10)
O4 0.0441(13) 0.0419(11) 0.0434(11) 0.0140(9) -0.0061(10) -0.0181(10)
N1 0.0248(12) 0.0281(11) 0.0283(11) 0.0026(9) -0.0042(9) -0.0043(9)
O5 0.0406(13) 0.0221(10) 0.0689(14) -0.0002(9) -0.0194(11) -0.0027(9)
N2 0.0248(11) 0.0281(11) 0.0277(11) 0.0003(9) -0.0061(9) -0.0037(10)
O3 0.0529(14) 0.0265(10) 0.0638(14) -0.0096(10) -0.0232(11) 0.0076(10)
C31 0.0298(14) 0.0229(13) 0.0346(13) 0.0004(11) -0.0056(11) -0.0018(12)
C14 0.0303(14) 0.0257(14) 0.0272(13) 0.0003(11) -0.0038(11) 0.0013(12)
C30 0.0251(13) 0.0260(13) 0.0297(13) 0.0001(11) -0.0031(11) -0.0044(11)
C26 0.0285(15) 0.0288(14) 0.0356(14) -0.0044(12) -0.0031(12) -0.0061(12)
C19 0.0284(14) 0.0247(13) 0.0346(13) 0.0028(12) -0.0059(12) -0.0010(11)
C11 0.0250(14) 0.0236(12) 0.0254(12) -0.0001(10) -0.0036(11) 0.0001(11)
C15 0.0270(15) 0.0319(13) 0.0347(14) 0.0032(11) -0.0072(12) -0.0046(12)
C12 0.0300(17) 0.0259(13) 0.0323(13) 0.0019(11) -0.0105(11) 0.0035(11)
C1 0.0407(18) 0.0146(12) 0.0356(15) -0.0042(11) -0.0053(13) -0.0015(11)
C34 0.0303(13) 0.0282(13) 0.0361(13) 0.0040(11) -0.0094(14) -0.0038(12)
C16 0.0341(15) 0.0305(13) 0.0396(14) 0.0094(12) -0.0102(14) -0.0038(14)
C18 0.0267(14) 0.0281(13) 0.0294(13) 0.0007(12) -0.0013(12) -0.0044(11)
C27 0.0396(18) 0.0232(13) 0.0510(17) 0.0001(12) -0.0158(15) -0.0027(13)
C23 0.0284(14) 0.0275(14) 0.0326(14) -0.0032(12) -0.0025(12) -0.0048(12)
C2 0.0336(15) 0.0193(13) 0.0313(14) -0.0033(11) -0.0023(12) -0.0045(11)
C8 0.0281(14) 0.0234(13) 0.0292(13) 0.0001(11) -0.0036(11) -0.0013(11)
C3 0.0269(14) 0.0397(16) 0.0384(15) -0.0021(13) 0.0003(13) 0.0006(13)
C32 0.0347(16) 0.0246(14) 0.0453(16) 0.0033(12) -0.0051(13) -0.0084(12)
C7 0.0329(15) 0.0344(14) 0.0344(14) -0.0010(12) 0.0035(13) -0.0041(13)
C28 0.0320(16) 0.0287(14) 0.0430(16) -0.0001(12) -0.0100(13) -0.0029(12)
C21 0.0279(15) 0.0288(13) 0.0390(15) 0.0012(12) -0.0062(12) -0.0021(11)
C24 0.0384(17) 0.0232(14) 0.062(2) -0.0015(13) -0.0155(15) -0.0007(13)
C6 0.0266(14) 0.0351(14) 0.0419(15) -0.0016(12) -0.0009(14) -0.0005(13)
C29 0.0305(15) 0.0248(13) 0.0437(15) -0.0010(12) -0.0065(14) -0.0033(13)
C22 0.0403(18) 0.0209(13) 0.0479(16) 0.0000(12) -0.0119(14) -0.0077(12)
C33 0.0382(16) 0.0280(14) 0.0473(17) 0.0056(12) -0.0123(14) -0.0031(13)
C17 0.0344(16) 0.0260(14) 0.0359(15) 0.0052(12) -0.0025(13) -0.0081(12)
C20 0.0279(14) 0.0316(14) 0.0391(14) 0.0022(12) -0.0059(13) -0.0053(13)
C5 0.0296(15) 0.0240(12) 0.0337(13) -0.0037(10) -0.0051(12) -0.0052(12)
C4 0.0311(15) 0.0422(16) 0.0313(14) 0.0001(12) 0.0027(12) -0.0008(13)
C10 0.0419(18) 0.0207(14) 0.061(2) 0.0015(13) -0.0228(16) 0.0009(13)
C13 0.0367(16) 0.0215(13) 0.0376(15) 0.0029(12) -0.0084(13) 0.0029(12)
C25 0.0389(16) 0.0227(13) 0.0606(18) -0.0058(13) -0.0155(17) -0.0057(14)
C9 0.0403(18) 0.0263(15) 0.0614(19) 0.0036(14) -0.0266(15) 0.0009(13)

loop_
_atom_type_symbol
_atom_type_description
_atom_type_scat_dispersion_real
_atom_type_scat_dispersion_imag
_atom_type_scat_source
C C 0.0137 0.0067 'International Tables Vol C Tables 4.2.6.8 and 6.1.1.4'
H H 0.0000 0.0000 'International Tables Vol C Tables 4.2.6.8 and 6.1.1.4'
N N 0.0241 0.0134 'International Tables Vol C Tables 4.2.6.8 and 6.1.1.4'
O O 0.0389 0.0241 'International Tables Vol C Tables 4.2.6.8 and 6.1.1.4'
S S 0.2925 0.4295 'International Tables Vol C Tables 4.2.6.8 and 6.1.1.4'
Zn Zn -2.7473 0.5279 'International Tables Vol C Tables 4.2.6.8 and 6.1.1.4'

loop_
_geom_angle_atom_site_label_1
_geom_angle_atom_site_label_2
_geom_angle_atom_site_label_3
_geom_angle
_geom_angle_site_symmetry_1
_geom_angle_site_symmetry_3
_geom_angle_publ_flag
O1 Zn1 N1 106.90(8) 2_764 . ?
O1 Zn1 N2 110.16(8) 2_764 3_455 ?
O6 Zn1 O1 103.92(9) . 2_764 ?
O6 Zn1 N1 115.57(8) . . ?
O6 Zn1 N2 97.41(8) . 3_455 ?
N1 Zn1 N2 121.49(9) . 3_455 ?
O4 S1 C8 108.22(12) . . ?
O4 S1 C5 107.66(13) . . ?
O3 S1 O4 118.69(14) . . ?
O3 S1 C8 107.72(13) . . ?
O3 S1 C5 107.65(13) . . ?
C8 S1 C5 106.27(12) . . ?
C1 O1 Zn1 108.65(18) . 2_765 ?
C14 O6 Zn1 125.98(18) . . ?
C19 N1 Zn1 121.97(17) . . ?
C19 N1 C15 117.8(2) . . ?
C15 N1 Zn1 119.45(18) . . ?
C31 N2 Zn1 125.28(18) . 3_445 ?
C34 N2 Zn1 116.63(17) . 3_445 ?
C34 N2 C31 117.5(2) . . ?
N2 C31 H31 118.1 . . ?
N2 C31 C30 123.8(2) . . ?
C30 C31 H31 118.1 . . ?
O6 C14 C11 114.9(2) . . ?
O5 C14 O6 125.5(3) . . ?
O5 C14 C11 119.6(2) . . ?
C31 C30 C32 116.7(2) . . ?
C31 C30 C29 119.3(2) . . ?
C32 C30 C29 124.0(2) . . ?
C27 C26 C28 117.9(3) . . ?
C25 C26 C27 116.8(3) . . ?
C25 C26 C28 125.3(2) . . ?
N1 C19 H19 117.9 . . ?
N1 C19 C18 124.2(2) . . ?
C18 C19 H19 117.9 . . ?
C12 C11 C14 120.1(2) . . ?
C10 C11 C14 120.7(2) . . ?
C10 C11 C12 119.2(2) . . ?
N1 C15 H15 119.1 . . ?
N1 C15 C16 121.8(3) . . ?
C16 C15 H15 119.1 . . ?
C11 C12 H12 119.7 . . ?
C13 C12 C11 120.7(2) . . ?
C13 C12 H12 119.7 . . ?
O1 C1 C2 116.2(3) . . ?
O2 C1 O1 124.3(3) . . ?
O2 C1 C2 119.4(3) . . ?
N2 C34 H34 118.7 . . ?
N2 C34 C33 122.7(3) . . ?
C33 C34 H34 118.7 . . ?
C15 C16 H16 120.2 . . ?
C15 C16 C17 119.7(3) . . ?
C17 C16 H16 120.2 . . ?
C19 C18 C20 117.4(2) . . ?
C17 C18 C19 117.0(2) . . ?
C17 C18 C20 125.6(2) . . ?
C26 C27 H27 119.1 . . ?
C22 C27 C26 121.7(3) . . ?
C22 C27 H27 119.1 . . ?
C24 C23 C21 121.6(3) . . ?
C22 C23 C21 121.4(2) . . ?
C22 C23 C24 117.0(2) . . ?
C3 C2 C1 119.5(3) . . ?
C3 C2 C7 119.6(3) . . ?
C7 C2 C1 120.8(3) . . ?
C13 C8 S1 116.2(2) . . ?
C13 C8 C9 121.2(2) . . ?
C9 C8 S1 122.5(2) . . ?
C2 C3 H3 119.7 . . ?
C2 C3 C4 120.7(3) . . ?
C4 C3 H3 119.7 . . ?
C30 C32 H32 120.0 . . ?
C33 C32 C30 120.1(3) . . ?
C33 C32 H32 120.0 . . ?
C2 C7 H7 119.9 . . ?
C6 C7 C2 120.1(3) . . ?
C6 C7 H7 119.9 . . ?
C26 C28 H28 115.3 . . ?
C29 C28 C26 129.3(3) . . ?
C29 C28 H28 115.3 . . ?
C23 C21 H21 117.8 . . ?
C20 C21 C23 124.5(3) . . ?
C20 C21 H21 117.8 . . ?
C23 C24 H24 119.3 . . ?
C25 C24 C23 121.3(3) . . ?
C25 C24 H24 119.3 . . ?
C7 C6 H6 120.5 . . ?
C7 C6 C5 119.1(3) . . ?
C5 C6 H6 120.5 . . ?
C30 C29 H29 117.7 . . ?
C28 C29 C30 124.6(3) . . ?
C28 C29 H29 117.7 . . ?
C27 C22 C23 121.7(3) . . ?
C27 C22 H22 119.2 . . ?
C23 C22 H22 119.2 . . ?
C34 C33 H33 120.4 . . ?
C32 C33 C34 119.3(3) . . ?
C32 C33 H33 120.4 . . ?
C16 C17 C18 119.4(2) . . ?
C16 C17 H17 120.3 . . ?
C18 C17 H17 120.3 . . ?
C18 C20 H20 116.0 . . ?
C21 C20 C18 128.0(3) . . ?
C21 C20 H20 116.0 . . ?
C6 C5 S1 119.5(2) . . ?
C4 C5 S1 118.9(2) . . ?
C4 C5 C6 121.4(3) . . ?
C3 C4 H4 120.5 . . ?
C5 C4 C3 119.0(3) . . ?
C5 C4 H4 120.5 . . ?
C11 C10 H10 119.6 . . ?
C11 C10 C9 120.7(3) . . ?
C9 C10 H10 119.6 . . ?
C12 C13 H13 120.3 . . ?
C8 C13 C12 119.4(2) . . ?
C8 C13 H13 120.3 . . ?
C26 C25 C24 121.5(3) . . ?
C26 C25 H25 119.3 . . ?
C24 C25 H25 119.3 . . ?
C8 C9 H9 120.6 . . ?
C10 C9 C8 118.8(3) . . ?
C10 C9 H9 120.6 . . ?

loop_
_geom_bond_atom_site_label_1
_geom_bond_atom_site_label_2
_geom_bond_distance
_geom_bond_site_symmetry_2
_geom_bond_publ_flag
Zn1 O1 1.972(2) 2_764 ?
Zn1 O6 1.9330(18) . ?
Zn1 N1 2.022(2) . ?
Zn1 N2 2.036(2) 3_455 ?
S1 O4 1.438(2) . ?
S1 O3 1.433(2) . ?
S1 C8 1.766(3) . ?
S1 C5 1.772(3) . ?
O1 C1 1.280(4) . ?
O6 C14 1.272(3) . ?
O2 C1 1.238(4) . ?
N1 C19 1.331(3) . ?
N1 C15 1.354(3) . ?
O5 C14 1.228(3) . ?
N2 C31 1.348(3) . ?
N2 C34 1.341(3) . ?
C31 H31 0.9500 . ?
C31 C30 1.393(4) . ?
C14 C11 1.506(4) . ?
C30 C32 1.393(4) . ?
C30 C29 1.461(4) . ?
C26 C27 1.398(4) . ?
C26 C28 1.462(4) . ?
C26 C25 1.383(4) . ?
C19 H19 0.9500 . ?
C19 C18 1.396(4) . ?
C11 C12 1.392(3) . ?
C11 C10 1.384(4) . ?
C15 H15 0.9500 . ?
C15 C16 1.381(4) . ?
C12 H12 0.9500 . ?
C12 C13 1.375(4) . ?
C1 C2 1.501(4) . ?
C34 H34 0.9500 . ?
C34 C33 1.375(4) . ?
C16 H16 0.9500 . ?
C16 C17 1.383(4) . ?
C18 C17 1.388(4) . ?
C18 C20 1.460(4) . ?
C27 H27 0.9500 . ?
C27 C22 1.369(4) . ?
C23 C21 1.469(4) . ?
C23 C24 1.395(4) . ?
C23 C22 1.387(4) . ?
C2 C3 1.376(4) . ?
C2 C7 1.401(4) . ?
C8 C13 1.375(4) . ?
C8 C9 1.390(4) . ?
C3 H3 0.9500 . ?
C3 C4 1.387(4) . ?
C32 H32 0.9500 . ?
C32 C33 1.369(4) . ?
C7 H7 0.9500 . ?
C7 C6 1.383(4) . ?
C28 H28 0.9500 . ?
C28 C29 1.323(4) . ?
C21 H21 0.9500 . ?
C21 C20 1.335(4) . ?
C24 H24 0.9500 . ?
C24 C25 1.385(4) . ?
C6 H6 0.9500 . ?
C6 C5 1.385(4) . ?
C29 H29 0.9500 . ?
C22 H22 0.9500 . ?
C33 H33 0.9500 . ?
C17 H17 0.9500 . ?
C20 H20 0.9500 . ?
C5 C4 1.382(4) . ?
C4 H4 0.9500 . ?
C10 H10 0.9500 . ?
C10 C9 1.385(4) . ?
C13 H13 0.9500 . ?
C25 H25 0.9500 . ?
C9 H9 0.9500 . ?

loop_
_geom_torsion_atom_site_label_1
_geom_torsion_atom_site_label_2
_geom_torsion_atom_site_label_3
_geom_torsion_atom_site_label_4
_geom_torsion
_geom_torsion_site_symmetry_1
_geom_torsion_site_symmetry_2
_geom_torsion_site_symmetry_3
_geom_torsion_site_symmetry_4
_geom_torsion_publ_flag
Zn1 O1 C1 O2 -0.4(3) 2_765 . . . ?
Zn1 O1 C1 C2 -178.74(17) 2_765 . . . ?
Zn1 O6 C14 O5 -24.1(4) . . . . ?
Zn1 O6 C14 C11 155.99(17) . . . . ?
Zn1 N1 C19 C18 168.4(2) . . . . ?
Zn1 N1 C15 C16 -170.3(2) . . . . ?
Zn1 N2 C31 C30 -170.0(2) 3_445 . . . ?
Zn1 N2 C34 C33 169.9(2) 3_445 . . . ?
S1 C8 C13 C12 177.6(2) . . . . ?
S1 C8 C9 C10 -177.9(3) . . . . ?
S1 C5 C4 C3 171.7(2) . . . . ?
O1 C1 C2 C3 -172.0(2) . . . . ?
O1 C1 C2 C7 11.1(4) . . . . ?
O6 C14 C11 C12 -11.4(4) . . . . ?
O6 C14 C11 C10 169.6(3) . . . . ?
O2 C1 C2 C3 9.6(4) . . . . ?
O2 C1 C2 C7 -167.3(3) . . . . ?
O4 S1 C8 C13 -90.5(2) . . . . ?
O4 S1 C8 C9 85.0(3) . . . . ?
O4 S1 C5 C6 169.0(2) . . . . ?
O4 S1 C5 C4 -5.6(3) . . . . ?
N1 C19 C18 C17 1.6(4) . . . . ?
N1 C19 C18 C20 -177.8(2) . . . . ?
N1 C15 C16 C17 1.7(4) . . . . ?
O5 C14 C11 C12 168.7(3) . . . . ?
O5 C14 C11 C10 -10.4(4) . . . . ?
N2 C31 C30 C32 1.3(4) . . . . ?
N2 C31 C30 C29 179.8(2) . . . . ?
N2 C34 C33 C32 0.6(5) . . . . ?
O3 S1 C8 C13 39.0(2) . . . . ?
O3 S1 C8 C9 -145.5(3) . . . . ?
O3 S1 C5 C6 40.0(2) . . . . ?
O3 S1 C5 C4 -134.6(2) . . . . ?
C31 N2 C34 C33 -1.6(4) . . . . ?
C31 C30 C32 C33 -2.3(4) . . . . ?
C31 C30 C29 C28 -177.9(3) . . . . ?
C14 C11 C12 C13 178.9(2) . . . . ?
C14 C11 C10 C9 -179.4(3) . . . . ?
C30 C32 C33 C34 1.4(4) . . . . ?
C26 C27 C22 C23 -0.6(5) . . . . ?
C26 C28 C29 C30 -179.1(3) . . . . ?
C19 N1 C15 C16 0.0(4) . . . . ?
C19 C18 C17 C16 0.2(4) . . . . ?
C19 C18 C20 C21 162.5(3) . . . . ?
C11 C12 C13 C8 0.3(4) . . . . ?
C11 C10 C9 C8 0.8(5) . . . . ?
C15 N1 C19 C18 -1.7(4) . . . . ?
C15 C16 C17 C18 -1.7(4) . . . . ?
C12 C11 C10 C9 1.5(5) . . . . ?
C1 C2 C3 C4 -174.6(3) . . . . ?
C1 C2 C7 C6 173.5(2) . . . . ?
C34 N2 C31 C30 0.6(4) . . . . ?
C27 C26 C28 C29 177.5(3) . . . . ?
C27 C26 C25 C24 -1.5(5) . . . . ?
C23 C21 C20 C18 -176.7(3) . . . . ?
C23 C24 C25 C26 1.1(5) . . . . ?
C2 C3 C4 C5 0.7(4) . . . . ?
C2 C7 C6 C5 1.3(4) . . . . ?
C8 S1 C5 C6 -75.2(2) . . . . ?
C8 S1 C5 C4 110.2(2) . . . . ?
C3 C2 C7 C6 -3.3(4) . . . . ?
C32 C30 C29 C28 0.5(5) . . . . ?
C7 C2 C3 C4 2.3(4) . . . . ?
C7 C6 C5 S1 -172.7(2) . . . . ?
C7 C6 C5 C4 1.8(4) . . . . ?
C28 C26 C27 C22 -179.4(3) . . . . ?
C28 C26 C25 C24 179.2(3) . . . . ?
C21 C23 C24 C25 -179.1(3) . . . . ?
C21 C23 C22 C27 178.8(3) . . . . ?
C24 C23 C21 C20 -179.9(3) . . . . ?
C24 C23 C22 C27 0.1(4) . . . . ?
C6 C5 C4 C3 -2.8(4) . . . . ?
C29 C30 C32 C33 179.3(3) . . . . ?
C22 C23 C21 C20 1.4(5) . . . . ?
C22 C23 C24 C25 -0.3(5) . . . . ?
C17 C18 C20 C21 -16.9(5) . . . . ?
C20 C18 C17 C16 179.5(3) . . . . ?
C5 S1 C8 C13 154.1(2) . . . . ?
C5 S1 C8 C9 -30.4(3) . . . . ?
C10 C11 C12 C13 -2.1(4) . . . . ?
C13 C8 C9 C10 -2.5(5) . . . . ?
C25 C26 C27 C22 1.3(5) . . . . ?
C25 C26 C28 C29 -3.2(5) . . . . ?
C9 C8 C13 C12 2.0(4) . . . . ?
